data_4332755
loop_
_publ_author_name
'Ward, Benjamin D.'
'Risler, H\'el\`ene'
'Weitershaus, Katharina'
'Bellemin-Laponnaz, St\'ephane'
'Wadepohl, Hubert'
'Gade, Lutz H.'

_publ_section_title
;
 2-Aminopyrrolines:&#x00A0; New Chiral Amidinate Ligands with a Rigid
 Well-Defined Molecular Structure and Their Coordination to TiIV
;
_journal_issue 19
_journal_name_full 'Inorganic Chemistry'
_journal_page_first 7777
_journal_page_last 7787
_journal_paper_doi 10.1021/ic060809y
_journal_volume 45
_journal_year 2006
_chemical_absolute_configuration ad
_chemical_formula_moiety 'C32 H50 N6 O2 Ti'
_chemical_formula_sum 'C32 H50 N6 O2 Ti'
_chemical_formula_weight 598.68
_chemical_name_systematic
; 
 ? 
;
_space_group_IT_number 4
_symmetry_cell_setting monoclinic
_symmetry_space_group_name_Hall 'P 2yb'
_symmetry_space_group_name_H-M 'P 1 21 1'
_atom_sites_solution_hydrogens geom
_atom_sites_solution_primary direct
_atom_sites_solution_secondary difmap
_audit_creation_method SHELXL-97
_cell_angle_alpha 90.00
_cell_angle_beta 94.00(5)
_cell_angle_gamma 90.00
_cell_formula_units_Z 2
_cell_length_a 9.502(5)
_cell_length_b 16.326(5)
_cell_length_c 10.807(5)
_cell_measurement_reflns_used 8824
_cell_measurement_temperature 173(2)
_cell_measurement_theta_max 30.034
_cell_measurement_theta_min 0.998
_cell_volume 1672.4(13)
_computing_cell_refinement 'Denzo (Nonius B.V., 1998)'
_computing_data_collection 'Collect (Nonius B.V., 1998)'
_computing_data_reduction 'Denzo (Nonius B.V., 1998)'
_computing_molecular_graphics 'PLATON 98 (Spek, 1998)'
_computing_publication_material 'SHELXL-97 (Sheldrick, 1997)'
_computing_structure_refinement 'SHELXL-97 (Sheldrick, 1997)'
_computing_structure_solution 'SHELXS-97 (Sheldrick, 1997)'
_diffrn_ambient_temperature 173(2)
_diffrn_measured_fraction_theta_full 0.998
_diffrn_measured_fraction_theta_max 0.998
_diffrn_measurement_device_type KappaCCD
_diffrn_measurement_method '\p scans'
_diffrn_radiation_monochromator graphite
_diffrn_radiation_source 'fine-focus sealed tube'
_diffrn_radiation_type MoK\a
_diffrn_radiation_wavelength 0.71069
_diffrn_reflns_av_R_equivalents 0.0492
_diffrn_reflns_av_sigmaI/netI 0.1131
_diffrn_reflns_limit_h_max 8
_diffrn_reflns_limit_h_min -13
_diffrn_reflns_limit_k_max 22
_diffrn_reflns_limit_k_min -20
_diffrn_reflns_limit_l_max 15
_diffrn_reflns_limit_l_min -15
_diffrn_reflns_number 14513
_diffrn_reflns_theta_full 30.06
_diffrn_reflns_theta_max 30.06
_diffrn_reflns_theta_min 1.89
_exptl_absorpt_coefficient_mu 0.292
_exptl_absorpt_correction_T_max 0.985
_exptl_absorpt_correction_T_min 0.968
_exptl_absorpt_correction_type multi-scan
_exptl_absorpt_process_details
; 
 Denzo/Scalepack (Otwinowski & Minor, 1997) 
;
_exptl_crystal_colour yellow
_exptl_crystal_density_diffrn 1.189
_exptl_crystal_density_method 'not measured'
_exptl_crystal_description block
_exptl_crystal_F_000 644
_exptl_crystal_size_max 0.10
_exptl_crystal_size_mid 0.09
_exptl_crystal_size_min 0.07
_refine_diff_density_max 0.570
_refine_diff_density_min -0.621
_refine_diff_density_rms 0.187
_refine_ls_abs_structure_details 'Flack H D (1983), Acta Cryst. A39, 876-881'
_refine_ls_abs_structure_Flack 0.03(3)
_refine_ls_extinction_method none
_refine_ls_goodness_of_fit_ref 1.009
_refine_ls_hydrogen_treatment constr
_refine_ls_matrix_type full
_refine_ls_number_parameters 370
_refine_ls_number_reflns 8834
_refine_ls_number_restraints 1
_refine_ls_restrained_S_all 1.009
_refine_ls_R_factor_all 0.1020
_refine_ls_R_factor_gt 0.0662
_refine_ls_shift/su_max 0.000
_refine_ls_shift/su_mean 0.001
_refine_ls_structure_factor_coef Fsqd
_refine_ls_weighting_details 'calc w=1/[\s^2^(Fo^2^)+(0.0500P)^2^+2.0000P] where P=(Fo^2^+2Fc^2^)/3'
_refine_ls_weighting_scheme calc
_refine_ls_wR_factor_gt 0.1299
_refine_ls_wR_factor_ref 0.1634
_reflns_number_gt 6623
_reflns_number_total 8834
_reflns_threshold_expression >2sigma(I)
_cod_data_source_file ic060809ysup1.cif
_cod_data_source_block 3
_cod_original_sg_symbol_H-M 'P 21'
_cod_database_code 4332755

loop_
_symmetry_equiv_pos_as_xyz
'x, y, z'
'-x, y+1/2, -z'

loop_
_atom_site_label
_atom_site_type_symbol
_atom_site_fract_x
_atom_site_fract_y
_atom_site_fract_z
_atom_site_U_iso_or_equiv
_atom_site_adp_type
_atom_site_occupancy
_atom_site_symmetry_multiplicity
_atom_site_calc_flag
Ti Ti 0.66571(6) 0.52140(4) 0.37666(5) 0.02126(14) Uani 1 1 d
O2 O 0.5958(3) 0.58716(15) 0.4979(2) 0.0270(6) Uani 1 1 d
N1 N 0.9067(3) 0.54144(18) 0.4661(3) 0.0265(7) Uani 1 1 d
N4 N 0.6552(4) 0.29554(19) 0.4981(3) 0.0281(7) Uani 1 1 d
O3 O 1.0393(3) 0.61995(19) 0.3336(3) 0.0360(7) Uani 1 1 d
N6 N 0.8145(3) 0.58064(19) 0.2764(3) 0.0264(7) Uani 1 1 d
N7 N 0.7114(3) 0.39456(18) 0.3443(3) 0.0220(6) Uani 1 1 d
N8 N 0.6127(4) 0.43946(19) 0.5065(3) 0.0245(7) Uani 1 1 d
C14 C 0.7262(4) 0.4751(2) 0.7198(3) 0.0314(9) Uani 1 1 d
H14 H 0.7837 0.5214 0.6897 0.038 Uiso 1 1 calc
C1 C 0.6596(4) 0.3723(2) 0.4548(3) 0.0218(7) Uani 1 1 d
C26 C 0.8041(5) 0.3431(3) 0.1564(4) 0.0303(9) Uani 1 1 d
C4 C 0.9214(4) 0.5790(2) 0.3632(3) 0.0250(7) Uani 1 1 d
C25 C 0.6930(4) 0.3448(2) 0.2367(3) 0.0258(8) Uani 1 1 d
C11 C 0.3681(4) 0.5558(3) 0.2785(4) 0.0392(10) Uani 1 1 d
H11A H 0.3432 0.6042 0.2279 0.059 Uiso 1 1 calc
H11B H 0.3631 0.5694 0.3665 0.059 Uiso 1 1 calc
H11C H 0.3019 0.5113 0.2562 0.059 Uiso 1 1 calc
C12 C 0.5296(5) 0.5544(2) 0.6016(4) 0.0331(9) Uani 1 1 d
H12A H 0.4266 0.5498 0.5817 0.040 Uiso 1 1 calc
H12B H 0.5457 0.5912 0.6740 0.040 Uiso 1 1 calc
C23 C 1.1076(4) 0.4875(3) 0.5944(4) 0.0349(9) Uani 1 1 d
N2 N 0.5110(3) 0.5299(2) 0.2564(3) 0.0274(7) Uani 1 1 d
C19 C 0.9967(4) 0.6161(3) 0.6508(4) 0.0345(9) Uani 1 1 d
C7 C 0.7642(5) 0.6995(3) 0.1356(5) 0.0465(13) Uani 1 1 d
H7 H 0.6671 0.6781 0.1138 0.056 Uiso 1 1 calc
C17 C 1.0070(4) 0.5492(2) 0.5706(3) 0.0278(8) Uani 1 1 d
C22 C 1.1946(5) 0.4932(3) 0.7049(4) 0.0438(11) Uani 1 1 d
H22 H 1.2622 0.4514 0.7242 0.053 Uiso 1 1 calc
C13 C 0.5926(4) 0.4686(2) 0.6329(4) 0.0283(8) Uani 1 1 d
H13 H 0.5211 0.4338 0.6716 0.034 Uiso 1 1 calc
C30 C 0.5586(5) 0.2554(3) 0.0960(4) 0.0435(11) Uani 1 1 d
H30 H 0.4756 0.2244 0.0754 0.052 Uiso 1 1 calc
C31 C 0.5667(4) 0.3026(3) 0.2039(4) 0.0334(9) Uani 1 1 d
C18 C 0.8923(5) 0.6834(3) 0.6228(5) 0.0455(11) Uani 1 1 d
H18A H 0.8941 0.7215 0.6930 0.068 Uiso 1 1 calc
H18B H 0.7975 0.6600 0.6089 0.068 Uiso 1 1 calc
H18C H 0.9168 0.7128 0.5482 0.068 Uiso 1 1 calc
C15 C 0.8190(5) 0.3990(3) 0.7255(4) 0.0398(10) Uani 1 1 d
H15A H 0.9052 0.4099 0.7781 0.060 Uiso 1 1 calc
H15B H 0.8439 0.3848 0.6417 0.060 Uiso 1 1 calc
H15C H 0.7677 0.3534 0.7603 0.060 Uiso 1 1 calc
C27 C 0.9396(5) 0.3886(3) 0.1874(4) 0.0387(10) Uani 1 1 d
H27A H 0.9951 0.3596 0.2535 0.058 Uiso 1 1 calc
H27B H 0.9183 0.4440 0.2152 0.058 Uiso 1 1 calc
H27C H 0.9936 0.3916 0.1135 0.058 Uiso 1 1 calc
C28 C 0.7877(5) 0.2974(3) 0.0475(4) 0.0385(11) Uani 1 1 d
H28 H 0.8611 0.2973 -0.0078 0.046 Uiso 1 1 calc
C10 C 0.5232(4) 0.5092(3) 0.1269(4) 0.0374(10) Uani 1 1 d
H10A H 0.5097 0.4501 0.1153 0.056 Uiso 1 1 calc
H10B H 0.6170 0.5247 0.1026 0.056 Uiso 1 1 calc
H10C H 0.4510 0.5389 0.0753 0.056 Uiso 1 1 calc
C32 C 0.4377(5) 0.3098(3) 0.2774(4) 0.0415(11) Uani 1 1 d
H32A H 0.3525 0.3064 0.2210 0.062 Uiso 1 1 calc
H32B H 0.4394 0.3625 0.3210 0.062 Uiso 1 1 calc
H32C H 0.4374 0.2651 0.3380 0.062 Uiso 1 1 calc
C20 C 1.0860(5) 0.6186(3) 0.7590(4) 0.0422(11) Uani 1 1 d
H20 H 1.0795 0.6629 0.8154 0.051 Uiso 1 1 calc
C6 C 0.8582(4) 0.6263(3) 0.1692(4) 0.0330(9) Uani 1 1 d
H6 H 0.8570 0.5885 0.0963 0.040 Uiso 1 1 calc
C24 C 1.1216(5) 0.4188(3) 0.5057(4) 0.0462(12) Uani 1 1 d
H24A H 1.0390 0.3829 0.5072 0.069 Uiso 1 1 calc
H24B H 1.2071 0.3874 0.5296 0.069 Uiso 1 1 calc
H24C H 1.1277 0.4408 0.4218 0.069 Uiso 1 1 calc
C2 C 0.7418(5) 0.2305(2) 0.4519(4) 0.0364(10) Uani 1 1 d
H2A H 0.6833 0.1948 0.3965 0.055 Uiso 1 1 calc
H2B H 0.7833 0.1983 0.5219 0.055 Uiso 1 1 calc
H2C H 0.8173 0.2544 0.4063 0.055 Uiso 1 1 calc
C3 C 0.5564(5) 0.2724(3) 0.5899(4) 0.0398(11) Uani 1 1 d
H3A H 0.6073 0.2674 0.6716 0.060 Uiso 1 1 calc
H3B H 0.5126 0.2198 0.5665 0.060 Uiso 1 1 calc
H3C H 0.4832 0.3145 0.5930 0.060 Uiso 1 1 calc
C29 C 0.6677(6) 0.2524(3) 0.0182(4) 0.0468(12) Uani 1 1 d
H29 H 0.6599 0.2197 -0.0547 0.056 Uiso 1 1 calc
C16 C 0.6865(6) 0.4967(3) 0.8507(4) 0.0558(15) Uani 1 1 d
H16A H 0.6365 0.4505 0.8854 0.084 Uiso 1 1 calc
H16B H 0.6251 0.5451 0.8471 0.084 Uiso 1 1 calc
H16C H 0.7722 0.5085 0.9034 0.084 Uiso 1 1 calc
C21 C 1.1843(5) 0.5569(3) 0.7849(4) 0.0483(12) Uani 1 1 d
H21 H 1.2445 0.5592 0.8588 0.058 Uiso 1 1 calc
C5 C 1.0119(5) 0.6495(4) 0.2076(5) 0.0578(16) Uani 1 1 d
H5A H 1.0769 0.6233 0.1517 0.069 Uiso 1 1 calc
H5B H 1.0247 0.7096 0.2041 0.069 Uiso 1 1 calc
C8 C 0.8126(6) 0.7432(5) 0.0215(6) 0.077(2) Uani 1 1 d
H8A H 0.9024 0.7710 0.0429 0.115 Uiso 1 1 calc
H8B H 0.7415 0.7836 -0.0074 0.115 Uiso 1 1 calc
H8C H 0.8251 0.7031 -0.0443 0.115 Uiso 1 1 calc
C9 C 0.7548(9) 0.7584(4) 0.2438(8) 0.095(3) Uani 1 1 d
H9A H 0.6991 0.7333 0.3068 0.142 Uiso 1 1 calc
H9B H 0.7093 0.8093 0.2142 0.142 Uiso 1 1 calc
H9C H 0.8499 0.7705 0.2802 0.142 Uiso 1 1 calc

loop_
_atom_site_aniso_label
_atom_site_aniso_U_11
_atom_site_aniso_U_22
_atom_site_aniso_U_33
_atom_site_aniso_U_23
_atom_site_aniso_U_13
_atom_site_aniso_U_12
Ti 0.0223(3) 0.0193(3) 0.0224(3) 0.0019(3) 0.0030(2) 0.0015(3)
O2 0.0333(15) 0.0183(13) 0.0304(14) 0.0022(11) 0.0099(12) 0.0029(11)
N1 0.0253(15) 0.0268(19) 0.0272(14) 0.0027(12) 0.0004(12) -0.0035(12)
N4 0.0364(18) 0.0186(15) 0.0296(16) 0.0018(13) 0.0050(14) -0.0015(13)
O3 0.0233(14) 0.0497(18) 0.0348(15) 0.0122(13) 0.0015(12) -0.0065(13)
N6 0.0233(15) 0.0276(17) 0.0281(15) 0.0046(13) 0.0013(13) -0.0018(13)
N7 0.0243(15) 0.0214(15) 0.0206(14) -0.0023(11) 0.0033(12) 0.0015(12)
N8 0.0302(18) 0.0208(16) 0.0230(16) -0.0018(12) 0.0064(14) 0.0002(13)
C14 0.043(2) 0.029(2) 0.0223(18) -0.0029(15) 0.0060(17) -0.0086(18)
C1 0.0199(17) 0.0213(17) 0.0241(16) -0.0011(14) 0.0005(13) -0.0015(14)
C26 0.037(2) 0.028(2) 0.027(2) -0.0003(15) 0.0048(17) 0.0111(17)
C4 0.0210(17) 0.0246(18) 0.0296(18) -0.0032(15) 0.0027(14) -0.0023(15)
C25 0.031(2) 0.0222(19) 0.0241(18) 0.0007(14) -0.0001(15) 0.0066(15)
C11 0.027(2) 0.044(2) 0.045(2) 0.001(2) -0.0003(18) 0.0029(18)
C12 0.045(2) 0.0230(18) 0.033(2) -0.0007(16) 0.0150(18) 0.0049(17)
C23 0.030(2) 0.039(2) 0.036(2) 0.0066(17) 0.0050(17) -0.0040(17)
N2 0.0226(13) 0.0297(18) 0.0296(14) 0.0032(15) -0.0006(11) 0.0011(15)
C19 0.034(2) 0.032(2) 0.038(2) -0.0002(17) 0.0030(18) -0.0112(18)
C7 0.026(2) 0.051(3) 0.062(3) 0.029(3) 0.003(2) -0.004(2)
C17 0.0255(18) 0.032(2) 0.0260(17) 0.0047(14) 0.0013(15) -0.0084(15)
C22 0.032(2) 0.052(3) 0.047(3) 0.017(2) -0.003(2) 0.0012(19)
C13 0.033(2) 0.0267(19) 0.0271(19) -0.0019(15) 0.0124(16) 0.0001(16)
C30 0.045(3) 0.044(3) 0.040(2) -0.017(2) -0.012(2) 0.001(2)
C31 0.033(2) 0.033(2) 0.033(2) -0.0033(17) -0.0061(17) 0.0019(17)
C18 0.050(3) 0.030(2) 0.055(3) -0.010(2) -0.001(2) -0.005(2)
C15 0.040(2) 0.045(3) 0.033(2) 0.0049(19) -0.0037(19) 0.000(2)
C27 0.033(2) 0.042(3) 0.043(2) -0.0060(19) 0.0135(19) 0.0037(19)
C28 0.048(3) 0.043(3) 0.0235(19) -0.0039(18) 0.0014(19) 0.018(2)
C10 0.036(2) 0.044(3) 0.0320(18) 0.0039(19) -0.0047(16) 0.003(2)
C32 0.031(2) 0.051(3) 0.042(2) -0.010(2) -0.0006(19) -0.007(2)
C20 0.046(3) 0.045(3) 0.034(2) 0.001(2) -0.004(2) -0.023(2)
C6 0.030(2) 0.042(2) 0.0282(19) 0.0063(17) 0.0086(16) -0.0031(18)
C24 0.041(3) 0.048(3) 0.050(3) 0.004(2) 0.009(2) 0.016(2)
C2 0.044(3) 0.022(2) 0.044(2) 0.0040(17) 0.003(2) 0.0081(17)
C3 0.055(3) 0.025(2) 0.041(2) 0.0014(17) 0.014(2) -0.0123(19)
C29 0.057(3) 0.049(3) 0.032(2) -0.018(2) -0.010(2) 0.013(2)
C16 0.076(4) 0.066(4) 0.026(2) -0.010(2) 0.006(2) -0.003(3)
C21 0.046(3) 0.061(3) 0.036(2) 0.010(2) -0.012(2) -0.021(2)
C5 0.028(2) 0.093(4) 0.052(3) 0.034(3) 0.001(2) -0.006(3)
C8 0.042(3) 0.104(5) 0.083(4) 0.064(4) -0.011(3) -0.017(3)
C9 0.125(7) 0.040(3) 0.125(6) 0.015(4) 0.052(5) 0.022(4)

loop_
_atom_type_symbol
_atom_type_description
_atom_type_scat_dispersion_real
_atom_type_scat_dispersion_imag
_atom_type_scat_source
C C 0.0033 0.0016 'International Tables Vol C Tables 4.2.6.8 and 6.1.1.4'
H H 0.0000 0.0000 'International Tables Vol C Tables 4.2.6.8 and 6.1.1.4'
N N 0.0061 0.0033 'International Tables Vol C Tables 4.2.6.8 and 6.1.1.4'
O O 0.0106 0.0060 'International Tables Vol C Tables 4.2.6.8 and 6.1.1.4'
Ti Ti 0.2776 0.4457 'International Tables Vol C Tables 4.2.6.8 and 6.1.1.4'

loop_
_geom_angle_atom_site_label_1
_geom_angle_atom_site_label_2
_geom_angle_atom_site_label_3
_geom_angle
O2 Ti N2 98.21(13)
O2 Ti N8 76.95(11)
N2 Ti N8 107.71(14)
O2 Ti N6 112.91(13)
N2 Ti N6 97.57(13)
N8 Ti N6 151.45(13)
O2 Ti N7 139.44(11)
N2 Ti N7 96.59(14)
N8 Ti N7 62.59(12)
N6 Ti N7 102.19(12)
O2 Ti N1 90.86(12)
N2 Ti N1 156.99(12)
N8 Ti N1 94.90(12)
N6 Ti N1 59.44(11)
N7 Ti N1 89.95(11)
O2 Ti C1 107.34(12)
N2 Ti C1 105.02(13)
N8 Ti C1 30.47(12)
N6 Ti C1 129.92(12)
N7 Ti C1 32.13(11)
N1 Ti C1 92.22(10)
O2 Ti C4 102.18(12)
N2 Ti C4 127.83(13)
N8 Ti C4 123.45(13)
N6 Ti C4 30.32(12)
N7 Ti C4 97.95(12)
N1 Ti C4 29.17(11)
C1 Ti C4 113.54(12)
C12 O2 Ti 122.5(2)
C4 N1 C17 122.2(3)
C4 N1 Ti 83.0(2)
C17 N1 Ti 151.4(2)
C1 N4 C2 122.1(3)
C1 N4 C3 121.1(3)
C2 N4 C3 116.7(3)
C4 O3 C5 106.7(3)
C4 N6 C6 108.8(3)
C4 N6 Ti 97.8(2)
C6 N6 Ti 153.0(3)
C1 N7 C25 122.0(3)
C1 N7 Ti 91.4(2)
C25 N7 Ti 132.1(2)
C1 N8 C13 136.9(3)
C1 N8 Ti 98.5(2)
C13 N8 Ti 118.9(2)
C15 C14 C13 115.0(3)
C15 C14 C16 109.3(4)
C13 C14 C16 109.6(4)
C15 C14 H14 107.6
C13 C14 H14 107.6
C16 C14 H14 107.6
N8 C1 N4 127.5(3)
N8 C1 N7 107.5(3)
N4 C1 N7 125.0(3)
N8 C1 Ti 51.05(19)
N4 C1 Ti 178.6(3)
N7 C1 Ti 56.43(17)
C28 C26 C25 119.0(4)
C28 C26 C27 119.8(4)
C25 C26 C27 121.3(4)
N1 C4 N6 119.6(3)
N1 C4 O3 125.3(3)
N6 C4 O3 115.1(3)
N1 C4 Ti 67.9(2)
N6 C4 Ti 51.85(18)
O3 C4 Ti 166.2(3)
C31 C25 C26 119.8(4)
C31 C25 N7 122.7(3)
C26 C25 N7 117.3(3)
N2 C11 H11A 109.5
N2 C11 H11B 109.5
H11A C11 H11B 109.5
N2 C11 H11C 109.5
H11A C11 H11C 109.5
H11B C11 H11C 109.5
O2 C12 C13 109.0(3)
O2 C12 H12A 109.9
C13 C12 H12A 109.9
O2 C12 H12B 109.9
C13 C12 H12B 109.9
H12A C12 H12B 108.3
C17 C23 C22 117.5(4)
C17 C23 C24 120.9(4)
C22 C23 C24 121.5(4)
C10 N2 C11 111.3(3)
C10 N2 Ti 122.2(2)
C11 N2 Ti 126.5(3)
C20 C19 C17 118.4(4)
C20 C19 C18 120.2(4)
C17 C19 C18 121.3(4)
C6 C7 C9 112.2(5)
C6 C7 C8 110.9(5)
C9 C7 C8 111.3(5)
C6 C7 H7 107.4
C9 C7 H7 107.4
C8 C7 H7 107.4
C23 C17 C19 121.5(4)
C23 C17 N1 119.4(4)
C19 C17 N1 119.0(4)
C21 C22 C23 121.7(4)
C21 C22 H22 119.2
C23 C22 H22 119.2
N8 C13 C14 115.9(3)
N8 C13 C12 99.4(3)
C14 C13 C12 111.3(3)
N8 C13 H13 110.0
C14 C13 H13 110.0
C12 C13 H13 110.0
C29 C30 C31 121.9(4)
C29 C30 H30 119.1
C31 C30 H30 119.1
C30 C31 C25 118.5(4)
C30 C31 C32 118.9(4)
C25 C31 C32 122.6(4)
C19 C18 H18A 109.5
C19 C18 H18B 109.5
H18A C18 H18B 109.5
C19 C18 H18C 109.5
H18A C18 H18C 109.5
H18B C18 H18C 109.5
C14 C15 H15A 109.5
C14 C15 H15B 109.5
H15A C15 H15B 109.5
C14 C15 H15C 109.5
H15A C15 H15C 109.5
H15B C15 H15C 109.5
C26 C27 H27A 109.5
C26 C27 H27B 109.5
H27A C27 H27B 109.5
C26 C27 H27C 109.5
H27A C27 H27C 109.5
H27B C27 H27C 109.5
C29 C28 C26 121.5(4)
C29 C28 H28 119.2
C26 C28 H28 119.2
N2 C10 H10A 109.5
N2 C10 H10B 109.5
H10A C10 H10B 109.5
N2 C10 H10C 109.5
H10A C10 H10C 109.5
H10B C10 H10C 109.5
C31 C32 H32A 109.5
C31 C32 H32B 109.5
H32A C32 H32B 109.5
C31 C32 H32C 109.5
H32A C32 H32C 109.5
H32B C32 H32C 109.5
C21 C20 C19 120.6(4)
C21 C20 H20 119.7
C19 C20 H20 119.7
N6 C6 C7 113.3(4)
N6 C6 C5 103.2(3)
C7 C6 C5 113.7(4)
N6 C6 H6 108.8
C7 C6 H6 108.8
C5 C6 H6 108.8
C23 C24 H24A 109.5
C23 C24 H24B 109.5
H24A C24 H24B 109.5
C23 C24 H24C 109.5
H24A C24 H24C 109.5
H24B C24 H24C 109.5
N4 C2 H2A 109.5
N4 C2 H2B 109.5
H2A C2 H2B 109.5
N4 C2 H2C 109.5
H2A C2 H2C 109.5
H2B C2 H2C 109.5
N4 C3 H3A 109.5
N4 C3 H3B 109.5
H3A C3 H3B 109.5
N4 C3 H3C 109.5
H3A C3 H3C 109.5
H3B C3 H3C 109.5
C28 C29 C30 119.2(4)
C28 C29 H29 120.4
C30 C29 H29 120.4
C14 C16 H16A 109.5
C14 C16 H16B 109.5
H16A C16 H16B 109.5
C14 C16 H16C 109.5
H16A C16 H16C 109.5
H16B C16 H16C 109.5
C22 C21 C20 120.3(4)
C22 C21 H21 119.9
C20 C21 H21 119.9
O3 C5 C6 106.1(4)
O3 C5 H5A 110.5
C6 C5 H5A 110.5
O3 C5 H5B 110.5
C6 C5 H5B 110.5
H5A C5 H5B 108.7
C7 C8 H8A 109.5
C7 C8 H8B 109.5
H8A C8 H8B 109.5
C7 C8 H8C 109.5
H8A C8 H8C 109.5
H8B C8 H8C 109.5
C7 C9 H9A 109.5
C7 C9 H9B 109.5
H9A C9 H9B 109.5
C7 C9 H9C 109.5
H9A C9 H9C 109.5
H9B C9 H9C 109.5

loop_
_geom_bond_atom_site_label_1
_geom_bond_atom_site_label_2
_geom_bond_distance
Ti O2 1.853(3)
Ti N2 1.898(3)
Ti N8 2.028(3)
Ti N6 2.079(3)
Ti N7 2.149(3)
Ti N1 2.444(3)
Ti C1 2.579(4)
Ti C4 2.619(4)
O2 C12 1.427(5)
N1 C4 1.286(5)
N1 C17 1.431(5)
N4 C1 1.339(5)
N4 C2 1.453(5)
N4 C3 1.462(5)
O3 C4 1.362(4)
O3 C5 1.451(5)
N6 C4 1.334(5)
N6 C6 1.462(5)
N7 C1 1.372(5)
N7 C25 1.420(4)
N8 C1 1.322(5)
N8 C13 1.471(5)
C14 C15 1.521(6)
C14 C13 1.530(6)
C14 C16 1.531(6)
C14 H14 1.0000
C26 C28 1.394(6)
C26 C25 1.413(6)
C26 C27 1.503(6)
C25 C31 1.407(6)
C11 N2 1.457(5)
C11 H11A 0.9800
C11 H11B 0.9800
C11 H11C 0.9800
C12 C13 1.551(5)
C12 H12A 0.9900
C12 H12B 0.9900
C23 C17 1.400(6)
C23 C22 1.407(6)
C23 C24 1.488(6)
N2 C10 1.453(5)
C19 C20 1.397(6)
C19 C17 1.403(6)
C19 C18 1.498(7)
C7 C6 1.520(7)
C7 C9 1.521(9)
C7 C8 1.523(7)
C7 H7 1.0000
C22 C21 1.361(7)
C22 H22 0.9500
C13 H13 1.0000
C30 C29 1.380(7)
C30 C31 1.396(6)
C30 H30 0.9500
C31 C32 1.511(6)
C18 H18A 0.9800
C18 H18B 0.9800
C18 H18C 0.9800
C15 H15A 0.9800
C15 H15B 0.9800
C15 H15C 0.9800
C27 H27A 0.9800
C27 H27B 0.9800
C27 H27C 0.9800
C28 C29 1.374(7)
C28 H28 0.9500
C10 H10A 0.9800
C10 H10B 0.9800
C10 H10C 0.9800
C32 H32A 0.9800
C32 H32B 0.9800
C32 H32C 0.9800
C20 C21 1.388(7)
C20 H20 0.9500
C6 C5 1.538(6)
C6 H6 1.0000
C24 H24A 0.9800
C24 H24B 0.9800
C24 H24C 0.9800
C2 H2A 0.9800
C2 H2B 0.9800
C2 H2C 0.9800
C3 H3A 0.9800
C3 H3B 0.9800
C3 H3C 0.9800
C29 H29 0.9500
C16 H16A 0.9800
C16 H16B 0.9800
C16 H16C 0.9800
C21 H21 0.9500
C5 H5A 0.9900
C5 H5B 0.9900
C8 H8A 0.9800
C8 H8B 0.9800
C8 H8C 0.9800
C9 H9A 0.9800
C9 H9B 0.9800
C9 H9C 0.9800

loop_
_geom_torsion_atom_site_label_1
_geom_torsion_atom_site_label_2
_geom_torsion_atom_site_label_3
_geom_torsion_atom_site_label_4
_geom_torsion
N2 Ti O2 C12 98.6(3)
N8 Ti O2 C12 -7.8(3)
N6 Ti O2 C12 -159.5(3)
N7 Ti O2 C12 -11.7(4)
N1 Ti O2 C12 -102.6(3)
C1 Ti O2 C12 -10.0(3)
C4 Ti O2 C12 -129.7(3)
O2 Ti N1 C4 -114.0(2)
N2 Ti N1 C4 -0.3(4)
N8 Ti N1 C4 169.1(2)
N6 Ti N1 C4 2.4(2)
N7 Ti N1 C4 106.6(2)
C1 Ti N1 C4 138.7(2)
O2 Ti N1 C17 39.5(5)
N2 Ti N1 C17 153.1(5)
N8 Ti N1 C17 -37.5(5)
N6 Ti N1 C17 155.8(5)
N7 Ti N1 C17 -100.0(5)
C1 Ti N1 C17 -67.9(5)
C4 Ti N1 C17 153.4(6)
O2 Ti N6 C4 74.4(2)
N2 Ti N6 C4 176.7(2)
N8 Ti N6 C4 -30.9(4)
N7 Ti N6 C4 -84.9(2)
N1 Ti N6 C4 -2.3(2)
C1 Ti N6 C4 -66.5(3)
O2 Ti N6 C6 -97.4(6)
N2 Ti N6 C6 4.9(6)
N8 Ti N6 C6 157.3(5)
N7 Ti N6 C6 103.3(6)
N1 Ti N6 C6 -174.0(6)
C1 Ti N6 C6 121.8(6)
C4 Ti N6 C6 -171.8(7)
O2 Ti N7 C1 3.0(3)
N2 Ti N7 C1 -107.8(2)
N8 Ti N7 C1 -1.3(2)
N6 Ti N7 C1 152.9(2)
N1 Ti N7 C1 94.3(2)
C4 Ti N7 C1 122.4(2)
O2 Ti N7 C25 140.5(3)
N2 Ti N7 C25 29.6(3)
N8 Ti N7 C25 136.2(4)
N6 Ti N7 C25 -69.6(3)
N1 Ti N7 C25 -128.3(3)
C1 Ti N7 C25 137.5(4)
C4 Ti N7 C25 -100.1(3)
O2 Ti N8 C1 -175.8(3)
N2 Ti N8 C1 89.6(3)
N6 Ti N8 C1 -61.6(4)
N7 Ti N8 C1 1.3(2)
N1 Ti N8 C1 -86.0(2)
C4 Ti N8 C1 -79.7(3)
O2 Ti N8 C13 -18.0(3)
N2 Ti N8 C13 -112.5(3)
N6 Ti N8 C13 96.3(4)
N7 Ti N8 C13 159.2(3)
N1 Ti N8 C13 71.8(3)
C1 Ti N8 C13 157.8(4)
C4 Ti N8 C13 78.1(3)
C13 N8 C1 N4 28.7(7)
Ti N8 C1 N4 179.8(3)
C13 N8 C1 N7 -153.1(4)
Ti N8 C1 N7 -2.0(3)
C13 N8 C1 Ti -151.1(6)
C2 N4 C1 N8 -163.2(4)
C3 N4 C1 N8 20.3(6)
C2 N4 C1 N7 18.8(6)
C3 N4 C1 N7 -157.7(4)
C2 N4 C1 Ti -156(11)
C3 N4 C1 Ti 28(11)
C25 N7 C1 N8 -141.9(3)
Ti N7 C1 N8 1.8(3)
C25 N7 C1 N4 36.4(5)
Ti N7 C1 N4 -179.8(3)
C25 N7 C1 Ti -143.7(4)
O2 Ti C1 N8 4.3(3)
N2 Ti C1 N8 -99.5(3)
N6 Ti C1 N8 146.8(2)
N7 Ti C1 N8 -177.8(4)
N1 Ti C1 N8 95.9(2)
C4 Ti C1 N8 116.4(2)
O2 Ti C1 N4 -3(11)
N2 Ti C1 N4 -107(11)
N8 Ti C1 N4 -7(11)
N6 Ti C1 N4 139(11)
N7 Ti C1 N4 175(100)
N1 Ti C1 N4 88(11)
C4 Ti C1 N4 109(11)
O2 Ti C1 N7 -177.9(2)
N2 Ti C1 N7 78.2(2)
N8 Ti C1 N7 177.8(4)
N6 Ti C1 N7 -35.5(3)
N1 Ti C1 N7 -86.4(2)
C4 Ti C1 N7 -65.8(2)
C17 N1 C4 N6 -169.0(3)
Ti N1 C4 N6 -3.6(3)
C17 N1 C4 O3 10.0(6)
Ti N1 C4 O3 175.3(4)
C17 N1 C4 Ti -165.3(4)
C6 N6 C4 N1 -179.6(3)
Ti N6 C4 N1 4.3(4)
C6 N6 C4 O3 1.3(4)
Ti N6 C4 O3 -174.7(3)
C6 N6 C4 Ti 176.1(3)
C5 O3 C4 N1 177.5(4)
C5 O3 C4 N6 -3.5(5)
C5 O3 C4 Ti -21.1(13)
O2 Ti C4 N1 69.2(2)
N2 Ti C4 N1 179.8(2)
N8 Ti C4 N1 -13.1(3)
N6 Ti C4 N1 -176.0(4)
N7 Ti C4 N1 -75.4(2)
C1 Ti C4 N1 -46.1(2)
O2 Ti C4 N6 -114.8(2)
N2 Ti C4 N6 -4.2(3)
N8 Ti C4 N6 162.9(2)
N7 Ti C4 N6 100.6(2)
N1 Ti C4 N6 176.0(4)
C1 Ti C4 N6 129.9(2)
O2 Ti C4 O3 -94.5(11)
N2 Ti C4 O3 16.1(12)
N8 Ti C4 O3 -176.8(11)
N6 Ti C4 O3 20.3(10)
N7 Ti C4 O3 120.9(11)
N1 Ti C4 O3 -163.7(12)
C1 Ti C4 O3 150.2(11)
C28 C26 C25 C31 -1.9(6)
C27 C26 C25 C31 179.0(4)
C28 C26 C25 N7 -177.6(3)
C27 C26 C25 N7 3.3(5)
C1 N7 C25 C31 39.8(5)
Ti N7 C25 C31 -87.4(4)
C1 N7 C25 C26 -144.7(4)
Ti N7 C25 C26 88.1(4)
Ti O2 C12 C13 29.2(4)
O2 Ti N2 C10 162.0(3)
N8 Ti N2 C10 -119.1(3)
N6 Ti N2 C10 47.5(3)
N7 Ti N2 C10 -55.8(3)
N1 Ti N2 C10 49.8(5)
C1 Ti N2 C10 -87.4(3)
C4 Ti N2 C10 49.6(4)
O2 Ti N2 C11 -18.7(4)
N8 Ti N2 C11 60.1(4)
N6 Ti N2 C11 -133.3(4)
N7 Ti N2 C11 123.4(3)
N1 Ti N2 C11 -131.0(3)
C1 Ti N2 C11 91.8(4)
C4 Ti N2 C11 -131.2(3)
C22 C23 C17 C19 2.7(6)
C24 C23 C17 C19 -177.3(4)
C22 C23 C17 N1 -173.5(4)
C24 C23 C17 N1 6.5(6)
C20 C19 C17 C23 -2.6(6)
C18 C19 C17 C23 177.8(4)
C20 C19 C17 N1 173.6(4)
C18 C19 C17 N1 -6.0(6)
C4 N1 C17 C23 -99.9(4)
Ti N1 C17 C23 111.8(5)
C4 N1 C17 C19 83.9(5)
Ti N1 C17 C19 -64.5(6)
C17 C23 C22 C21 -1.5(6)
C24 C23 C22 C21 178.5(4)
C1 N8 C13 C14 61.8(6)
Ti N8 C13 C14 -85.1(4)
C1 N8 C13 C12 -179.0(4)
Ti N8 C13 C12 34.1(4)
C15 C14 C13 N8 -50.1(5)
C16 C14 C13 N8 -173.7(4)
C15 C14 C13 C12 -162.6(3)
C16 C14 C13 C12 73.8(4)
O2 C12 C13 N8 -36.1(4)
O2 C12 C13 C14 86.5(4)
C29 C30 C31 C25 -3.3(7)
C29 C30 C31 C32 173.7(5)
C26 C25 C31 C30 4.3(6)
N7 C25 C31 C30 179.7(4)
C26 C25 C31 C32 -172.6(4)
N7 C25 C31 C32 2.8(6)
C25 C26 C28 C29 -1.6(6)
C27 C26 C28 C29 177.4(4)
C17 C19 C20 C21 1.2(6)
C18 C19 C20 C21 -179.2(4)
C4 N6 C6 C7 -122.1(4)
Ti N6 C6 C7 49.3(8)
C4 N6 C6 C5 1.3(5)
Ti N6 C6 C5 172.7(5)
C9 C7 C6 N6 56.3(5)
C8 C7 C6 N6 -178.5(4)
C9 C7 C6 C5 -61.1(6)
C8 C7 C6 C5 64.0(6)
C26 C28 C29 C30 2.7(7)
C31 C30 C29 C28 -0.2(8)
C23 C22 C21 C20 0.2(7)
C19 C20 C21 C22 0.0(7)
C4 O3 C5 C6 4.1(5)
N6 C6 C5 O3 -3.3(5)
C7 C6 C5 O3 119.9(5)
